data_9000547
loop_
_publ_author_name
'Anderson, J. B.'
'Shoemaker, G. L.'
'Kostiner, E.'
'Ruszala, F. A.'

_publ_section_title
;
 The crystal structure of synthetic Cu5(PO4)2(OH)4, a polymorph of
 pseudomalachite
;
_journal_name_full 'American Mineralogist'
_journal_page_first 115
_journal_page_last 121
_journal_volume 62
_journal_year 1977
_chemical_formula_sum 'Cu5 O12 P2'
_chemical_name_mineral Reichenbachite
_space_group_IT_number 14
_symmetry_space_group_name_Hall '-P 2yab'
_symmetry_space_group_name_H-M 'P 1 21/a 1'
_cell_angle_alpha 90
_cell_angle_beta 92.31
_cell_angle_gamma 90
_cell_length_a 9.186
_cell_length_b 10.684
_cell_length_c 4.461
_cell_formula_units_Z 2
_cell_volume 437.461
_database_code_amcsd 0000558
_exptl_crystal_density_diffrn 4.340
_cod_original_formula_sum 'Cu5 P2 O12'
_cod_database_code 9000547

loop_
_space_group_symop_operation_xyz
x,y,z
1/2+x,1/2-y,z
1/2-x,1/2+y,-z
-x,-y,-z

loop_
_atom_site_aniso_label
_atom_site_aniso_U_11
_atom_site_aniso_U_22
_atom_site_aniso_U_33
_atom_site_aniso_U_12
_atom_site_aniso_U_13
_atom_site_aniso_U_23
Cu1 0.00697 0.00532 0.01735 0.00000 0.00507 0.00000
Cu2 0.00329 0.00468 0.01773 0.00114 -0.00025 -0.00253
Cu3 0.00481 0.00444 0.01532 0.00190 -0.00215 -0.00177
P 0.00304 0.00418 0.01127 -0.00088 0.00025 -0.00038
O1 0.00646 0.00912 0.01697 0.00114 0.00000 -0.00393
O2 0.00393 0.00557 0.01393 -0.00025 -0.00228 -0.00215
O3 0.01317 0.00823 0.02077 0.00266 0.00608 -0.00418
O4 0.00608 0.00747 0.01406 -0.00240 -0.00266 0.00228
O5 0.00532 0.00367 0.01621 -0.00101 0.00203 -0.00013
O6 0.00443 0.00076 0.01659 -0.00228 0.00190 -0.00279

loop_
_atom_site_label
_atom_site_fract_x
_atom_site_fract_y
_atom_site_fract_z
Cu1 0.00000 0.00000 0.00000
Cu2 0.36470 0.07582 0.02040
Cu3 0.13548 0.26393 0.03540
P 0.38740 0.29890 0.47930
O1 -0.00230 0.12820 0.29970
O2 0.29320 0.21550 0.25600
O3 0.28960 0.38260 0.65700
O4 0.47250 0.20510 0.68340
O5 0.07240 0.42020 0.16250
O6 0.16870 0.08900 -0.16460

loop_
_cod_related_entry_id
_cod_related_entry_database
_cod_related_entry_code
1 AMCSD 0000558
